data_4108320
loop_
_publ_author_name
'Sayaka Uchida'
'Ryosuke Kawamoto'
'Hanae Tagami'
'Yoshinao Nakagawa'
'Noritaka Mizuno'

_publ_section_title
;
 Highly Selective Sorption of Small Unsaturated Hydrocarbons by Nonporous
 Flexible Framework with Silver Ion
;
_journal_name_full 'Journal of the American Chemical Society'
_journal_page_first 12370
_journal_page_last 12376
_journal_paper_doi 10.1021/ja801453c
_journal_volume 130
_journal_year 2008
_chemical_formula_moiety 'C36 Ag2 Cr6 O72 Si W12 '
_chemical_formula_sum 'C36 Ag2 Cr6 O72 Si W12'
_chemical_formula_weight 4346.35
_space_group_IT_number 15
_symmetry_cell_setting monoclinic
_symmetry_Int_Tables_number 15
_symmetry_space_group_name_Hall '-C 2yc'
_symmetry_space_group_name_H-M 'C 1 2/c 1'
_cell_angle_alpha 90.0000
_cell_angle_beta 90.608(12)
_cell_angle_gamma 90.0000
_cell_formula_units_Z 4
_cell_length_a 15.759(9)
_cell_length_b 18.471(10)
_cell_length_c 31.051(17)
_cell_measurement_reflns_used 10511
_cell_measurement_temperature 303.1
_cell_measurement_theta_max 31.3
_cell_measurement_theta_min 1.8
_cell_volume 9038(9)
_computing_cell_refinement CrystalClear
_computing_data_collection CrystalClear
_computing_data_reduction CrystalStructure
_computing_publication_material 'CrystalStructure 3.8'
_computing_structure_refinement CRYSTALS
_computing_structure_solution SHELXS97
_diffrn_detector_area_resol_mean 7.31
_diffrn_measured_fraction_theta_full 0.896
_diffrn_measured_fraction_theta_max 0.896
_diffrn_measurement_device_type 'Rigaku Saturn'
_diffrn_measurement_method \w
_diffrn_radiation_type 'Mo K\a'
_diffrn_radiation_wavelength 0.71070
_diffrn_reflns_av_R_equivalents 0.066
_diffrn_reflns_limit_h_max 20
_diffrn_reflns_limit_h_min -20
_diffrn_reflns_limit_k_max 24
_diffrn_reflns_limit_k_min -19
_diffrn_reflns_limit_l_max 41
_diffrn_reflns_limit_l_min -41
_diffrn_reflns_number 31348
_diffrn_reflns_theta_full 28.66
_diffrn_reflns_theta_max 28.66
_exptl_absorpt_coefficient_mu 16.448
_exptl_absorpt_correction_T_max 0.037
_exptl_absorpt_correction_T_min 0.013
_exptl_absorpt_correction_type multi-scan
_exptl_absorpt_process_details 'Jacobson, R. (1998) Private communication'
_exptl_crystal_colour green
_exptl_crystal_density_diffrn 3.194
_exptl_crystal_description plate
_exptl_crystal_F_000 7728.00
_exptl_crystal_size_max 0.15
_exptl_crystal_size_mid 0.05
_exptl_crystal_size_min 0.03
_refine_diff_density_max 2.45
_refine_diff_density_min -2.81
_refine_ls_goodness_of_fit_ref 2.110
_refine_ls_number_parameters 325
_refine_ls_number_reflns 4983
_refine_ls_R_factor_gt 0.1192
_refine_ls_shift/su_max 0.0057
_refine_ls_structure_factor_coef Fsqd
_refine_ls_weighting_details 'w = 1/\s^2^(Fo^2^)'
_refine_ls_weighting_scheme sigma
_refine_ls_wR_factor_ref 0.1670
_reflns_number_gt 4843
_reflns_number_total 10430
_reflns_threshold_expression F^2^>2.0\s(F^2^)
_cod_data_source_file ja801453c_si_002.cif
_cod_data_source_block '__1-revised'
_cod_original_cell_volume 9038(8)
_cod_original_formula_sum 'C36 Ag2 Cr6 O72 Si W12 '
_cod_database_code 4108320

loop_
_symmetry_equiv_pos_site_id
_symmetry_equiv_pos_as_xyz
1 +X,+Y,+Z
2 -X,+Y,1/2-Z
3 -X,-Y,-Z
4 +X,-Y,1/2+Z
5 1/2+X,1/2+Y,+Z
6 1/2-X,1/2+Y,1/2-Z
7 1/2-X,1/2-Y,-Z
8 1/2+X,1/2-Y,1/2+Z

loop_
_atom_site_label
_atom_site_type_symbol
_atom_site_fract_x
_atom_site_fract_y
_atom_site_fract_z
_atom_site_U_iso_or_equiv
_atom_site_adp_type
_atom_site_occupancy
_atom_site_symmetry_multiplicity
_atom_site_calc_flag
_atom_site_refinement_flags
W(1) W 0.35269(11) 0.27224(12) 0.10076(6) 0.0563(6) Uani 1.00 1 d .
W(2) W 0.42350(10) 0.13959(13) 0.02952(7) 0.0651(6) Uani 1.00 1 d .
W(3) W 0.14447(10) 0.20126(13) 0.09502(6) 0.0589(6) Uani 1.00 1 d .
W(4) W 0.45611(10) 0.32341(12) 0.00642(7) 0.0596(6) Uani 1.00 1 d .
W(5) W 0.21713(13) 0.06557(13) 0.02496(7) 0.0677(7) Uani 1.00 1 d .
W(6) W 0.32008(12) 0.11545(13) -0.07125(7) 0.0654(6) Uani 1.00 1 d .
Ag(1) Ag 0.6480(3) 0.0650(4) 0.0613(2) 0.082(2) Uani 0.60 1 d P
Ag(2) Ag 0.6673(7) 0.3658(7) 0.0620(4) 0.122(5) Uani 0.40 1 d P
Cr(1) Cr 0.7056(3) 0.2113(5) 0.1208(2) 0.066(2) Uani 1.00 1 d .
Cr(2) Cr 0.6659(3) 0.2171(5) 0.2237(2) 0.070(2) Uani 1.00 1 d .
Cr(3) Cr 0.8620(3) 0.2015(5) 0.1916(2) 0.085(3) Uani 1.00 1 d .
Si(1) Si 0.2500 0.2500 0.0000 0.021(2) Uiso 1.00 2 d S
O(100) O 0.237(3) 0.266(3) 0.0488(17) 0.063(16) Uiso 0.50 1 d P
O(101) O 0.186(3) 0.194(3) 0.023(2) 0.08(2) Uiso 0.50 1 d P
O(102) O 0.338(2) 0.253(2) 0.0240(13) 0.031(11) Uiso 0.50 1 d P
O(103) O 0.290(2) 0.163(2) -0.0064(13) 0.029(10) Uiso 0.50 1 d P
O(104) O 0.2548(18) 0.2218(17) 0.1143(9) 0.074(9) Uiso 1.00 1 d .
O(105) O 0.332(2) 0.0817(19) 0.0417(11) 0.098(12) Uiso 1.00 1 d .
O(106) O 0.1897(19) 0.1095(18) 0.0740(10) 0.080(10) Uiso 1.00 1 d .
O(107) O 0.3941(18) 0.1870(18) 0.0828(9) 0.080(10) Uiso 1.00 1 d .
O(108) O 0.429(2) 0.329(2) 0.0649(11) 0.104(12) Uiso 1.00 1 d .
O(109) O 0.475(2) 0.225(2) 0.0072(11) 0.106(12) Uiso 1.00 1 d .
O(110) O 0.411(2) 0.1102(19) -0.0258(11) 0.096(11) Uiso 1.00 1 d .
O(111) O 0.259(2) 0.0599(19) -0.0315(10) 0.089(11) Uiso 1.00 1 d .
O(112) O 0.3981(16) 0.2810(16) 0.1510(9) 0.066(8) Uiso 1.00 1 d .
O(113) O 0.0956(17) 0.1856(16) 0.1404(9) 0.070(8) Uiso 1.00 1 d .
O(114) O 0.057(2) 0.1931(19) 0.0533(10) 0.098(11) Uiso 1.00 1 d .
O(115) O 0.112(2) 0.0940(19) -0.0015(11) 0.105(12) Uiso 1.00 1 d .
O(116) O 0.1284(15) 0.2985(15) 0.0954(8) 0.055(7) Uiso 1.00 1 d .
O(117) O 0.281(2) 0.3584(18) 0.0995(10) 0.091(11) Uiso 1.00 1 d .
O(118) O 0.5562(18) 0.3590(16) 0.0078(9) 0.077(9) Uiso 1.00 1 d .
O(119) O 0.509(2) 0.0837(18) 0.0420(10) 0.093(11) Uiso 1.00 1 d .
O(120) O 0.3555(19) 0.0524(18) -0.1089(10) 0.089(10) Uiso 1.00 1 d .
O(121) O 0.2014(18) -0.0194(18) 0.0382(9) 0.079(9) Uiso 1.00 1 d .
O(200) O 0.7429(14) 0.2097(14) 0.1794(8) 0.049(7) Uiso 1.00 1 d .
O(201) O 0.6627(15) 0.2120(14) 0.0549(8) 0.055(7) Uiso 1.00 1 d .
O(202) O 0.5790(15) 0.2231(15) 0.2720(8) 0.060(8) Uiso 1.00 1 d .
O(203) O 0.991(2) 0.1936(18) 0.2052(10) 0.090(10) Uiso 1.00 1 d .
O(204) O 0.772(2) 0.1297(18) 0.1024(10) 0.083(10) Uiso 1.00 1 d .
O(205) O 0.882(2) 0.120(2) 0.1498(11) 0.100(12) Uiso 1.00 1 d .
O(206) O 0.7911(17) 0.2782(16) 0.0974(9) 0.063(8) Uiso 1.00 1 d .
O(207) O 0.8982(17) 0.2702(17) 0.1461(9) 0.068(8) Uiso 1.00 1 d .
O(208) O 0.849(2) 0.133(2) 0.2384(11) 0.099(12) Uiso 1.00 1 d .
O(209) O 0.7128(18) 0.1411(16) 0.2577(9) 0.073(9) Uiso 1.00 1 d .
O(210) O 0.868(2) 0.2763(19) 0.2366(11) 0.089(11) Uiso 1.00 1 d .
O(211) O 0.730(2) 0.2881(18) 0.2566(10) 0.085(10) Uiso 1.00 1 d .
O(212) O 0.5785(17) 0.1492(16) 0.1965(9) 0.067(8) Uiso 1.00 1 d .
O(213) O 0.6109(17) 0.1453(16) 0.1293(9) 0.067(8) Uiso 1.00 1 d .
O(214) O 0.6319(18) 0.2977(17) 0.1294(9) 0.072(9) Uiso 1.00 1 d .
O(215) O 0.6038(16) 0.2994(16) 0.1956(9) 0.063(8) Uiso 1.00 1 d .
C(200) C 0.602(2) 0.329(2) 0.1584(15) 0.060(12) Uiso 1.00 1 d .
C(201) C 0.563(3) 0.399(3) 0.1534(19) 0.105(19) Uiso 1.00 1 d .
C(202) C 0.505(4) 0.425(3) 0.194(2) 0.14(2) Uiso 1.00 1 d .
C(203) C 0.575(2) 0.120(2) 0.1626(16) 0.066(13) Uiso 1.00 1 d .
C(204) C 0.504(2) 0.068(2) 0.1543(13) 0.052(11) Uiso 1.00 1 d .
C(205) C 0.479(3) 0.018(3) 0.1865(19) 0.12(2) Uiso 1.00 1 d .
C(206) C 0.788(2) 0.109(2) 0.2592(15) 0.065(13) Uiso 1.00 1 d .
C(207) C 0.815(3) 0.057(3) 0.2934(19) 0.11(2) Uiso 1.00 1 d .
C(208) C 0.740(4) 0.040(4) 0.323(2) 0.18(3) Uiso 1.00 1 d .
C(209) C 0.810(3) 0.303(3) 0.2578(17) 0.087(16) Uiso 1.00 1 d .
C(210) C 0.847(2) 0.365(2) 0.2897(15) 0.078(15) Uiso 1.00 1 d .
C(211) C 0.773(4) 0.424(3) 0.296(2) 0.13(2) Uiso 1.00 1 d .
C(212) C 0.843(2) 0.106(2) 0.1134(14) 0.058(12) Uiso 1.00 1 d .
C(213) C 0.874(4) 0.029(4) 0.095(2) 0.15(2) Uiso 1.00 1 d .
C(214) C 0.963(3) 0.031(3) 0.0887(17) 0.095(18) Uiso 1.00 1 d .
C(215) C 0.865(3) 0.297(2) 0.1168(16) 0.077(15) Uiso 1.00 1 d .
C(216) C 0.915(3) 0.351(3) 0.0901(19) 0.11(2) Uiso 1.00 1 d .
C(217) C 0.873(5) 0.398(4) 0.066(2) 0.18(3) Uiso 1.00 1 d .

loop_
_atom_site_aniso_label
_atom_site_aniso_U_11
_atom_site_aniso_U_22
_atom_site_aniso_U_33
_atom_site_aniso_U_12
_atom_site_aniso_U_13
_atom_site_aniso_U_23
W(1) 0.0487(10) 0.0835(16) 0.0363(10) 0.0022(10) -0.0132(8) 0.0040(10)
W(2) 0.0333(9) 0.0939(18) 0.0679(14) 0.0137(10) -0.0099(9) 0.0206(13)
W(3) 0.0385(9) 0.0988(18) 0.0396(10) -0.0010(10) 0.0038(7) 0.0150(11)
W(4) 0.0284(8) 0.0838(17) 0.0663(13) -0.0094(9) -0.0072(8) 0.0127(12)
W(5) 0.0619(11) 0.0704(16) 0.0704(15) -0.0136(12) -0.0169(10) 0.0173(13)
W(6) 0.0481(10) 0.0885(17) 0.0594(13) 0.0065(11) -0.0037(9) -0.0115(13)
Ag(1) 0.063(3) 0.089(5) 0.094(5) 0.033(3) -0.029(3) -0.018(4)
Ag(2) 0.105(8) 0.147(13) 0.113(10) -0.023(9) -0.053(7) 0.050(9)
Cr(1) 0.028(3) 0.125(7) 0.044(4) -0.005(4) -0.008(2) -0.003(4)
Cr(2) 0.035(3) 0.122(8) 0.052(4) 0.001(4) 0.000(3) -0.012(5)
Cr(3) 0.023(3) 0.185(10) 0.047(4) -0.001(4) -0.007(3) -0.010(5)

loop_
_atom_type_symbol
_atom_type_description
_atom_type_scat_dispersion_real
_atom_type_scat_dispersion_imag
_atom_type_scat_source
C C 0.003 0.002
;
International Tables for Crystallography
(1992, Vol. C, Tables 4.2.6.8 and 6.1.1.4)
;
O O 0.011 0.006
;
International Tables for Crystallography
(1992, Vol. C, Tables 4.2.6.8 and 6.1.1.4)
;
Cr Cr 0.321 0.624
;
International Tables for Crystallography
(1992, Vol. C, Tables 4.2.6.8 and 6.1.1.4)
;
W W -0.849 6.872
;
International Tables for Crystallography
(1992, Vol. C, Tables 4.2.6.8 and 6.1.1.4)
;
Si Si 0.082 0.070
;
International Tables for Crystallography
(1992, Vol. C, Tables 4.2.6.8 and 6.1.1.4)
;
Ag Ag -0.897 1.101
;
International Tables for Crystallography
(1992, Vol. C, Tables 4.2.6.8 and 6.1.1.4)
;

loop_
_geom_angle_atom_site_label_1
_geom_angle_atom_site_label_2
_geom_angle_atom_site_label_3
_geom_angle
_geom_angle_publ_flag
_geom_angle_site_symmetry_1
_geom_angle_site_symmetry_3
O(100) W(1) O(102) 43.2(16) yes . .
O(100) W(1) O(104) 60.3(16) yes . .
O(100) W(1) O(107) 91.2(16) yes . .
O(100) W(1) O(108) 96.3(16) yes . .
O(100) W(1) O(112) 155.9(15) yes . .
O(100) W(1) O(117) 66.4(17) yes . .
O(102) W(1) O(104) 94.3(13) yes . .
O(102) W(1) O(107) 66.2(14) yes . .
O(102) W(1) O(108) 64.7(14) yes . .
O(102) W(1) O(112) 160.9(12) yes . .
O(102) W(1) O(117) 92.9(14) yes . .
O(104) W(1) O(107) 86.3(13) yes . .
O(104) W(1) O(108) 156.6(13) yes . .
O(104) W(1) O(112) 100.4(12) yes . .
O(104) W(1) O(117) 86.3(13) yes . .
O(107) W(1) O(108) 93.9(14) yes . .
O(107) W(1) O(112) 102.5(13) yes . .
O(107) W(1) O(117) 157.2(13) yes . .
O(108) W(1) O(112) 102.4(14) yes . .
O(108) W(1) O(117) 84.6(14) yes . .
O(112) W(1) O(117) 100.1(13) yes . .
O(103) W(2) O(105) 61.0(14) yes . .
O(103) W(2) O(107) 95.6(13) yes . .
O(103) W(2) O(109) 93.1(14) yes . .
O(103) W(2) O(110) 61.9(14) yes . .
O(103) W(2) O(119) 151.6(15) yes . .
O(105) W(2) O(107) 83.8(14) yes . .
O(105) W(2) O(109) 153.1(14) yes . .
O(105) W(2) O(110) 86.7(15) yes . .
O(105) W(2) O(119) 102.4(15) yes . .
O(107) W(2) O(109) 92.4(14) yes . .
O(107) W(2) O(110) 157.4(13) yes . .
O(107) W(2) O(119) 105.8(14) yes . .
O(109) W(2) O(110) 86.9(15) yes . .
O(109) W(2) O(119) 104.2(15) yes . .
O(110) W(2) O(119) 96.3(15) yes . .
O(100) W(3) O(101) 44(2) yes . .
O(100) W(3) O(104) 61.1(15) yes . .
O(100) W(3) O(106) 90.2(16) yes . .
O(100) W(3) O(113) 154.8(17) yes . .
O(100) W(3) O(114) 94.2(16) yes . .
O(100) W(3) O(116) 66.2(16) yes . .
O(101) W(3) O(104) 93.0(17) yes . .
O(101) W(3) O(106) 61.5(19) yes . .
O(101) W(3) O(113) 161.6(18) yes . .
O(101) W(3) O(114) 62.9(17) yes . .
O(101) W(3) O(116) 96.0(18) yes . .
O(104) W(3) O(106) 86.7(13) yes . .
O(104) W(3) O(113) 101.8(13) yes . .
O(104) W(3) O(114) 154.7(13) yes . .
O(104) W(3) O(116) 85.8(12) yes . .
O(106) W(3) O(113) 108.1(14) yes . .
O(106) W(3) O(114) 88.1(14) yes . .
O(106) W(3) O(116) 155.9(12) yes . .
O(113) W(3) O(114) 103.3(14) yes . .
O(113) W(3) O(116) 95.9(13) yes . .
O(114) W(3) O(116) 89.0(13) yes . .
O(101) W(4) O(102) 44.1(18) yes 7_555 .
O(101) W(4) O(108) 98.7(18) yes 7_555 .
O(101) W(4) O(109) 91.3(19) yes 7_555 .
O(101) W(4) O(114) 61.2(18) yes 7_555 7_555
O(101) W(4) O(115) 63.2(19) yes 7_555 7_555
O(101) W(4) O(118) 155.1(18) yes 7_555 .
O(102) W(4) O(108) 67.3(15) yes . .
O(102) W(4) O(109) 65.0(15) yes . .
O(102) W(4) O(114) 93.3(14) yes . 7_555
O(102) W(4) O(115) 90.7(15) yes . 7_555
O(102) W(4) O(118) 160.8(14) yes . .
O(108) W(4) O(109) 94.7(16) yes . .
O(108) W(4) O(114) 159.4(14) yes . 7_555
O(108) W(4) O(115) 84.0(15) yes . 7_555
O(108) W(4) O(118) 100.1(14) yes . .
O(109) W(4) O(114) 82.5(15) yes . 7_555
O(109) W(4) O(115) 153.7(15) yes . 7_555
O(109) W(4) O(118) 103.4(14) yes . .
O(114) W(4) O(115) 89.6(15) yes 7_555 7_555
O(114) W(4) O(118) 100.4(14) yes 7_555 .
O(115) W(4) O(118) 102.7(14) yes 7_555 .
O(101) W(5) O(103) 48.7(17) yes . .
O(101) W(5) O(105) 92.8(17) yes . .
O(101) W(5) O(106) 61.7(18) yes . .
O(101) W(5) O(111) 95.9(18) yes . .
O(101) W(5) O(115) 62.8(18) yes . .
O(101) W(5) O(121) 155.6(18) yes . .
O(103) W(5) O(105) 61.8(14) yes . .
O(103) W(5) O(106) 97.4(14) yes . .
O(103) W(5) O(111) 58.7(14) yes . .
O(103) W(5) O(115) 91.9(14) yes . .
O(103) W(5) O(121) 155.7(14) yes . .
O(105) W(5) O(106) 86.2(14) yes . .
O(105) W(5) O(111) 85.6(14) yes . .
O(105) W(5) O(115) 152.9(15) yes . .
O(105) W(5) O(121) 103.2(15) yes . .
O(106) W(5) O(111) 155.7(15) yes . .
O(106) W(5) O(115) 91.4(14) yes . .
O(106) W(5) O(121) 100.6(15) yes . .
O(111) W(5) O(115) 85.6(14) yes . .
O(111) W(5) O(121) 103.6(15) yes . .
O(115) W(5) O(121) 103.8(15) yes . .
O(103) W(6) O(110) 63.0(13) yes . .
O(103) W(6) O(111) 60.7(15) yes . .
O(103) W(6) O(116) 96.9(13) yes . 7_555
O(103) W(6) O(117) 97.3(14) yes . 7_555
O(103) W(6) O(120) 158.6(15) yes . .
O(110) W(6) O(111) 83.0(13) yes . .
O(110) W(6) O(116) 90.8(12) yes . 7_555
O(110) W(6) O(117) 160.0(14) yes . 7_555
O(110) W(6) O(120) 102.0(14) yes . .
O(111) W(6) O(116) 157.1(13) yes . 7_555
O(111) W(6) O(117) 90.3(14) yes . 7_555
O(111) W(6) O(120) 104.2(15) yes . .
O(116) W(6) O(117) 88.1(12) yes 7_555 7_555
O(116) W(6) O(120) 98.6(13) yes 7_555 .
O(117) W(6) O(120) 97.8(14) yes 7_555 .
O(118) Ag(2) O(121) 89.6(11) yes . 5_555
O(200) Cr(1) O(201) 179.3(6) yes . .
O(200) Cr(1) O(204) 96.2(12) yes . .
O(200) Cr(1) O(206) 99.0(11) yes . .
O(200) Cr(1) O(213) 95.1(11) yes . .
O(200) Cr(1) O(214) 93.4(12) yes . .
O(201) Cr(1) O(204) 83.6(12) yes . .
O(201) Cr(1) O(206) 81.7(10) yes . .
O(201) Cr(1) O(213) 84.3(11) yes . .
O(201) Cr(1) O(214) 86.8(11) yes . .
O(204) Cr(1) O(206) 90.3(13) yes . .
O(204) Cr(1) O(213) 88.4(13) yes . .
O(204) Cr(1) O(214) 170.3(13) yes . .
O(206) Cr(1) O(213) 165.9(12) yes . .
O(206) Cr(1) O(214) 87.0(12) yes . .
O(213) Cr(1) O(214) 92.0(12) yes . .
O(200) Cr(2) O(202) 178.4(10) yes . .
O(200) Cr(2) O(209) 96.0(12) yes . .
O(200) Cr(2) O(211) 95.6(12) yes . .
O(200) Cr(2) O(212) 95.2(11) yes . .
O(200) Cr(2) O(215) 93.0(11) yes . .
O(202) Cr(2) O(209) 83.9(12) yes . .
O(202) Cr(2) O(211) 86.0(12) yes . .
O(202) Cr(2) O(212) 83.2(11) yes . .
O(202) Cr(2) O(215) 87.1(11) yes . .
O(209) Cr(2) O(211) 90.5(13) yes . .
O(209) Cr(2) O(212) 91.9(12) yes . .
O(209) Cr(2) O(215) 171.0(12) yes . .
O(211) Cr(2) O(212) 168.6(13) yes . .
O(211) Cr(2) O(215) 88.2(13) yes . .
O(212) Cr(2) O(215) 87.7(11) yes . .
O(200) Cr(3) O(203) 179.4(14) yes . .
O(200) Cr(3) O(205) 95.1(12) yes . .
O(200) Cr(3) O(207) 95.6(11) yes . .
O(200) Cr(3) O(208) 95.1(13) yes . .
O(200) Cr(3) O(210) 96.9(12) yes . .
O(203) Cr(3) O(205) 85.5(13) yes . .
O(203) Cr(3) O(207) 84.4(12) yes . .
O(203) Cr(3) O(208) 85.0(13) yes . .
O(203) Cr(3) O(210) 82.5(13) yes . .
O(205) Cr(3) O(207) 88.5(14) yes . .
O(205) Cr(3) O(208) 90.6(16) yes . .
O(205) Cr(3) O(210) 167.7(14) yes . .
O(207) Cr(3) O(208) 169.3(13) yes . .
O(207) Cr(3) O(210) 92.5(14) yes . .
O(208) Cr(3) O(210) 86.1(15) yes . .
O(100) Si(1) O(100) 180(4) yes . 7_555
O(100) Si(1) O(101) 67(3) yes . .
O(100) Si(1) O(101) 113(3) yes . 7_555
O(100) Si(1) O(102) 70(2) yes . .
O(100) Si(1) O(102) 110(2) yes . 7_555
O(100) Si(1) O(103) 109(2) yes . .
O(100) Si(1) O(103) 71(2) yes . 7_555
O(100) Si(1) O(101) 113(3) yes 7_555 .
O(100) Si(1) O(101) 67(3) yes 7_555 7_555
O(100) Si(1) O(102) 110(2) yes 7_555 .
O(100) Si(1) O(102) 70(2) yes 7_555 7_555
O(100) Si(1) O(103) 71(2) yes 7_555 .
O(100) Si(1) O(103) 109(2) yes 7_555 7_555
O(101) Si(1) O(101) 180(4) yes . 7_555
O(101) Si(1) O(102) 112(2) yes . .
O(101) Si(1) O(102) 68(2) yes . 7_555
O(101) Si(1) O(103) 72(2) yes . .
O(101) Si(1) O(103) 108(2) yes . 7_555
O(101) Si(1) O(102) 68(2) yes 7_555 .
O(101) Si(1) O(102) 112(2) yes 7_555 7_555
O(101) Si(1) O(103) 108(2) yes 7_555 .
O(101) Si(1) O(103) 72(2) yes 7_555 7_555
O(102) Si(1) O(102) 180(3) yes . 7_555
O(102) Si(1) O(103) 77(2) yes . .
O(102) Si(1) O(103) 103(2) yes . 7_555
O(102) Si(1) O(103) 103(2) yes 7_555 .
O(102) Si(1) O(103) 77(2) yes 7_555 7_555
O(103) Si(1) O(103) 180(2) yes . 7_555
W(1) O(100) W(3) 95(2) yes . .
W(1) O(100) Si(1) 124(2) yes . .
W(1) O(100) O(101) 134(3) yes . .
W(3) O(100) Si(1) 126(3) yes . .
W(3) O(100) O(101) 67(2) yes . .
Si(1) O(100) O(101) 58(2) yes . .
W(3) O(101) W(4) 96(2) yes . 7_555
W(3) O(101) W(5) 95(2) yes . .
W(3) O(101) Si(1) 124(3) yes . .
W(3) O(101) O(100) 69(2) yes . .
W(4) O(101) W(5) 94(2) yes 7_555 .
W(4) O(101) Si(1) 120(3) yes 7_555 .
W(4) O(101) O(100) 134(3) yes 7_555 .
W(5) O(101) Si(1) 121(3) yes . .
W(5) O(101) O(100) 129(3) yes . .
Si(1) O(101) O(100) 55(2) yes . .
W(1) O(102) W(4) 94.4(14) yes . .
W(1) O(102) Si(1) 124(2) yes . .
W(4) O(102) Si(1) 128(2) yes . .
W(2) O(103) W(5) 95.6(15) yes . .
W(2) O(103) W(6) 98.6(15) yes . .
W(2) O(103) Si(1) 115(2) yes . .
W(5) O(103) W(6) 100.4(16) yes . .
W(5) O(103) Si(1) 119.0(19) yes . .
W(6) O(103) Si(1) 123(2) yes . .
W(1) O(104) W(3) 143.3(17) yes . .
W(2) O(105) W(5) 141(2) yes . .
W(3) O(106) W(5) 140.6(18) yes . .
W(1) O(107) W(2) 139.0(18) yes . .
W(1) O(108) W(4) 132(2) yes . .
W(2) O(109) W(4) 138.9(19) yes . .
W(2) O(110) W(6) 136.5(18) yes . .
W(5) O(111) W(6) 140.2(19) yes . .
W(3) O(114) W(4) 139.5(19) yes . 7_555
W(4) O(115) W(5) 139(2) yes 7_555 .
W(3) O(116) W(6) 138.6(14) yes . 7_555
W(1) O(117) W(6) 135.0(18) yes . 7_555
W(4) O(118) Ag(2) 134.3(16) yes . .
W(2) O(119) Ag(1) 152.1(19) yes . .
W(5) O(121) Ag(2) 173.4(18) yes . 5_445
Cr(1) O(200) Cr(2) 120.8(12) yes . .
Cr(1) O(200) Cr(3) 118.7(12) yes . .
Cr(2) O(200) Cr(3) 120.5(13) yes . .
Cr(1) O(204) C(212) 133(3) yes . .
Cr(3) O(205) C(212) 130(3) yes . .
Cr(1) O(206) C(215) 126(2) yes . .
Cr(3) O(207) C(215) 134(3) yes . .
Cr(3) O(208) C(206) 135(3) yes . .
Cr(2) O(209) C(206) 134(2) yes . .
Cr(3) O(210) C(209) 129(3) yes . .
Cr(2) O(211) C(209) 132(3) yes . .
Cr(2) O(212) C(203) 132(3) yes . .
Cr(1) O(213) C(203) 134(2) yes . .
Cr(1) O(214) C(200) 137(3) yes . .
Cr(2) O(215) C(200) 136(2) yes . .
O(214) C(200) O(215) 119(4) yes . .
O(214) C(200) C(201) 122(4) yes . .
O(215) C(200) C(201) 119(4) yes . .
C(200) C(201) C(202) 115(4) yes . .
O(212) C(203) O(213) 122(4) yes . .
O(212) C(203) C(204) 118(4) yes . .
O(213) C(203) C(204) 116(4) yes . .
C(203) C(204) C(205) 121(4) yes . .
O(208) C(206) O(209) 122(4) yes . .
O(208) C(206) C(207) 112(4) yes . .
O(209) C(206) C(207) 124(4) yes . .
C(206) C(207) C(208) 110(4) yes . .
O(210) C(209) O(211) 129(5) yes . .
O(210) C(209) C(210) 110(4) yes . .
O(211) C(209) C(210) 121(4) yes . .
C(209) C(210) C(211) 106(3) yes . .
O(204) C(212) O(205) 125(4) yes . .
O(204) C(212) C(213) 119(4) yes . .
O(205) C(212) C(213) 110(4) yes . .
C(212) C(213) C(214) 109(5) yes . .
O(206) C(215) O(207) 128(4) yes . .
O(206) C(215) C(216) 112(4) yes . .
O(207) C(215) C(216) 118(4) yes . .
C(215) C(216) C(217) 118(5) yes . .

loop_
_geom_bond_atom_site_label_1
_geom_bond_atom_site_label_2
_geom_bond_distance
_geom_bond_publ_flag
_geom_bond_site_symmetry_2
W(1) O(100) 2.42(5) yes .
W(1) O(102) 2.42(4) yes .
W(1) O(104) 1.85(2) yes .
W(1) O(107) 1.80(3) yes .
W(1) O(108) 1.95(3) yes .
W(1) O(112) 1.72(2) yes .
W(1) O(117) 1.95(3) yes .
W(2) O(103) 2.42(3) yes .
W(2) O(105) 1.84(3) yes .
W(2) O(107) 1.93(3) yes .
W(2) O(109) 1.91(3) yes .
W(2) O(110) 1.81(3) yes .
W(2) O(119) 1.73(3) yes .
W(3) O(100) 2.38(5) yes .
W(3) O(101) 2.34(6) yes .
W(3) O(104) 1.87(2) yes .
W(3) O(106) 1.95(3) yes .
W(3) O(113) 1.64(2) yes .
W(3) O(114) 1.89(3) yes .
W(3) O(116) 1.81(2) yes .
W(4) O(101) 2.42(5) yes 7_555
W(4) O(102) 2.35(4) yes .
W(4) O(108) 1.88(3) yes .
W(4) O(109) 1.84(3) yes .
W(4) O(114) 1.89(3) yes 7_555
W(4) O(115) 1.87(3) yes 7_555
W(4) O(118) 1.71(2) yes .
W(5) O(101) 2.42(6) yes .
W(5) O(103) 2.35(4) yes .
W(5) O(105) 1.90(3) yes .
W(5) O(106) 1.78(3) yes .
W(5) O(111) 1.88(3) yes .
W(5) O(115) 1.91(3) yes .
W(5) O(121) 1.64(3) yes .
W(6) O(103) 2.25(4) yes .
W(6) O(110) 2.00(3) yes .
W(6) O(111) 1.88(3) yes .
W(6) O(116) 1.94(2) yes 7_555
W(6) O(117) 1.88(3) yes 7_555
W(6) O(120) 1.75(3) yes .
Ag(1) O(119) 2.30(3) yes .
Ag(2) O(118) 2.42(3) yes .
Ag(2) O(121) 2.31(3) yes 5_555
Cr(1) O(200) 1.91(2) yes .
Cr(1) O(201) 2.15(2) yes .
Cr(1) O(204) 1.93(3) yes .
Cr(1) O(206) 1.97(2) yes .
Cr(1) O(213) 1.95(2) yes .
Cr(1) O(214) 1.99(3) yes .
Cr(2) O(200) 1.85(2) yes .
Cr(2) O(202) 2.04(2) yes .
Cr(2) O(209) 1.90(3) yes .
Cr(2) O(211) 1.94(3) yes .
Cr(2) O(212) 2.04(2) yes .
Cr(2) O(215) 2.00(3) yes .
Cr(3) O(200) 1.92(2) yes .
Cr(3) O(203) 2.08(3) yes .
Cr(3) O(205) 2.01(3) yes .
Cr(3) O(207) 1.99(3) yes .
Cr(3) O(208) 1.94(3) yes .
Cr(3) O(210) 1.97(3) yes .
Si(1) O(100) 1.56(5) yes .
Si(1) O(100) 1.56(5) yes 7_555
Si(1) O(101) 1.62(6) yes .
Si(1) O(101) 1.62(6) yes 7_555
Si(1) O(102) 1.56(4) yes .
Si(1) O(102) 1.56(3) yes 7_555
Si(1) O(103) 1.74(4) yes .
Si(1) O(103) 1.74(4) yes 7_555
O(100) O(101) 1.75(8) yes .
O(204) C(212) 1.25(5) yes .
O(205) C(212) 1.30(5) yes .
O(206) C(215) 1.35(5) yes .
O(207) C(215) 1.16(5) yes .
O(208) C(206) 1.24(5) yes .
O(209) C(206) 1.32(5) yes .
O(210) C(209) 1.23(6) yes .
O(211) C(209) 1.28(6) yes .
O(212) C(203) 1.18(5) yes .
O(213) C(203) 1.27(5) yes .
O(214) C(200) 1.17(5) yes .
O(215) C(200) 1.27(5) yes .
C(200) C(201) 1.45(7) yes .
C(201) C(202) 1.63(9) yes .
C(203) C(204) 1.49(6) yes .
C(204) C(205) 1.43(7) yes .
C(206) C(207) 1.50(7) yes .
C(207) C(208) 1.53(9) yes .
C(209) C(210) 1.62(7) yes .
C(210) C(211) 1.61(8) yes .
C(212) C(213) 1.61(8) yes .
C(213) C(214) 1.42(9) yes .
C(215) C(216) 1.52(8) yes .
C(216) C(217) 1.31(10) yes .

loop_
_geom_contact_atom_site_label_1
_geom_contact_atom_site_label_2
_geom_contact_distance
_geom_contact_site_symmetry_2
W(6) Ag(1) 3.384(7) 3_655
Ag(1) W(6) 3.384(7) 3_655
Ag(1) Cr(1) 3.392(11) .
Ag(1) O(110) 3.54(3) 3_655
Ag(1) O(111) 2.89(3) 3_655
Ag(1) O(120) 2.62(3) 3_655
Ag(1) O(201) 2.73(2) .
Ag(1) O(204) 2.61(3) .
Ag(1) O(213) 2.65(3) .
Ag(1) C(203) 3.51(5) .
Ag(1) C(212) 3.54(4) .
Ag(2) Cr(1) 3.438(16) .
Ag(2) O(201) 2.85(3) .
Ag(2) O(206) 2.75(3) .
Ag(2) O(214) 2.51(3) .
Ag(2) C(200) 3.25(4) .
Ag(2) C(201) 3.35(6) .
Ag(2) C(217) 3.30(8) .
Cr(1) Ag(1) 3.392(11) .
Cr(1) Ag(2) 3.438(16) .
O(105) C(217) 3.54(9) 5_445
O(107) C(204) 3.56(5) .
O(109) O(201) 3.31(4) .
O(110) Ag(1) 3.54(3) 3_655
O(110) C(216) 3.49(6) 7_655
O(111) Ag(1) 2.89(3) 3_655
O(111) C(213) 3.29(7) 3_655
O(112) O(202) 2.64(3) 2_655
O(112) O(211) 3.53(4) 2_655
O(112) O(215) 3.53(3) .
O(112) C(200) 3.34(4) .
O(112) C(201) 3.39(6) .
O(112) C(202) 3.41(7) .
O(113) O(203) 2.62(4) 1_455
O(113) O(205) 3.60(4) 1_455
O(113) O(207) 3.49(4) 1_455
O(113) C(207) 3.44(6) 2_655
O(114) C(214) 3.52(6) 1_455
O(116) C(216) 3.50(6) 1_455
O(117) C(211) 3.58(7) 2_655
O(117) C(213) 3.47(8) 5_455
O(118) O(201) 3.50(4) .
O(119) O(201) 3.41(4) .
O(119) O(213) 3.34(4) .
O(119) C(204) 3.50(5) .
O(120) Ag(1) 2.62(3) 3_655
O(120) C(204) 3.45(5) 3_655
O(120) C(210) 3.50(5) 8_454
O(120) C(211) 3.26(7) 8_454
O(121) C(217) 3.23(8) 5_445
O(201) Ag(1) 2.73(2) .
O(201) Ag(2) 2.85(3) .
O(201) O(109) 3.31(4) .
O(201) O(118) 3.50(4) .
O(201) O(119) 3.41(4) .
O(202) O(112) 2.64(3) 2_655
O(202) O(202) 2.83(3) 2_655
O(202) O(212) 3.01(3) 2_655
O(202) O(215) 3.37(3) 2_655
O(203) O(113) 2.62(4) 1_655
O(203) O(203) 2.80(4) 2_755
O(203) O(208) 3.25(4) 2_755
O(203) O(210) 3.24(4) 2_755
O(204) Ag(1) 2.61(3) .
O(205) O(113) 3.60(4) 1_655
O(206) Ag(2) 2.75(3) .
O(207) O(113) 3.49(4) 1_655
O(208) O(203) 3.25(4) 2_755
O(210) O(203) 3.24(4) 2_755
O(211) O(112) 3.53(4) 2_655
O(212) O(202) 3.01(3) 2_655
O(213) Ag(1) 2.65(3) .
O(213) O(119) 3.34(4) .
O(214) Ag(2) 2.51(3) .
O(215) O(112) 3.53(3) .
O(215) O(202) 3.37(3) 2_655
C(200) Ag(2) 3.25(4) .
C(200) O(112) 3.34(4) .
C(201) Ag(2) 3.35(6) .
C(201) O(112) 3.39(6) .
C(201) C(214) 3.52(8) 5_455
C(202) O(112) 3.41(7) .
C(202) C(202) 3.50(9) 2_655
C(203) Ag(1) 3.51(5) .
C(204) O(107) 3.56(5) .
C(204) O(119) 3.50(5) .
C(204) O(120) 3.45(5) 3_655
C(205) C(208) 3.49(9) 2_655
C(207) O(113) 3.44(6) 2_655
C(208) C(205) 3.49(9) 2_655
C(210) O(120) 3.50(5) 8_555
C(211) O(117) 3.58(7) 2_655
C(211) O(120) 3.26(7) 8_555
C(212) Ag(1) 3.54(4) .
C(213) O(111) 3.29(8) 3_655
C(213) O(117) 3.47(8) 5_545
C(214) O(114) 3.52(6) 1_655
C(214) C(201) 3.52(8) 5_545
C(216) O(110) 3.49(6) 7_655
C(216) O(116) 3.50(6) 1_655
C(217) Ag(2) 3.30(8) .
C(217) O(105) 3.54(9) 5_555
C(217) O(121) 3.23(8) 5_555

loop_
_geom_torsion_atom_site_label_1
_geom_torsion_atom_site_label_2
_geom_torsion_atom_site_label_3
_geom_torsion_atom_site_label_4
_geom_torsion
_geom_torsion_site_symmetry_1
_geom_torsion_site_symmetry_3
_geom_torsion_site_symmetry_4
O(100) W(1) O(102) W(4) 140(3) . . .
O(100) W(1) O(102) Si(1) -1(2) . . .
O(102) W(1) O(100) W(3) 141(3) . . .
O(102) W(1) O(100) Si(1) 1(2) . . .
O(102) W(1) O(100) O(101) 78(4) . . .
O(100) W(1) O(104) W(3) -7(2) . . .
O(104) W(1) O(100) W(3) 3.5(13) . . .
O(104) W(1) O(100) Si(1) -136(4) . . .
O(104) W(1) O(100) O(101) -60(4) . . .
O(100) W(1) O(107) W(2) 50(2) . . .
O(107) W(1) O(100) W(3) 88.6(18) . . .
O(107) W(1) O(100) Si(1) -51(3) . . .
O(107) W(1) O(100) O(101) 26(4) . . .
O(100) W(1) O(108) W(4) -42(2) . . .
O(108) W(1) O(100) W(3) -177.4(17) . . .
O(108) W(1) O(100) Si(1) 43(3) . . .
O(108) W(1) O(100) O(101) 120(4) . . .
O(112) W(1) O(100) W(3) -37(5) . . .
O(112) W(1) O(100) Si(1) -176(2) . . .
O(112) W(1) O(100) O(101) -100(5) . . .
O(100) W(1) O(117) W(6) 6(2) . . 7_555
O(117) W(1) O(100) W(3) -96.1(19) . . .
O(117) W(1) O(100) Si(1) 125(4) . . .
O(117) W(1) O(100) O(101) -159(5) . . .
O(102) W(1) O(104) W(3) -35(3) . . .
O(104) W(1) O(102) W(4) 176.3(14) . . .
O(104) W(1) O(102) Si(1) 35(2) . . .
O(102) W(1) O(107) W(2) 14(2) . . .
O(107) W(1) O(102) W(4) -99.6(16) . . .
O(107) W(1) O(102) Si(1) 119(3) . . .
O(102) W(1) O(108) W(4) -12(2) . . .
O(108) W(1) O(102) W(4) 7.2(13) . . .
O(108) W(1) O(102) Si(1) -134(3) . . .
O(112) W(1) O(102) W(4) -43(5) . . .
O(112) W(1) O(102) Si(1) 175(3) . . .
O(102) W(1) O(117) W(6) 41(2) . . 7_555
O(117) W(1) O(102) W(4) 89.8(15) . . .
O(117) W(1) O(102) Si(1) -52(2) . . .
O(104) W(1) O(107) W(2) 110(2) . . .
O(107) W(1) O(104) W(3) -101(3) . . .
O(104) W(1) O(108) W(4) -41(5) . . .
O(108) W(1) O(104) W(3) -10(5) . . .
O(112) W(1) O(104) W(3) 157(2) . . .
O(104) W(1) O(117) W(6) -53(2) . . 7_555
O(117) W(1) O(104) W(3) 57(3) . . .
O(107) W(1) O(108) W(4) 49(2) . . .
O(108) W(1) O(107) W(2) -47(2) . . .
O(112) W(1) O(107) W(2) -150(2) . . .
O(107) W(1) O(117) W(6) 18(5) . . 7_555
O(117) W(1) O(107) W(2) 39(5) . . .
O(112) W(1) O(108) W(4) 153(2) . . .
O(108) W(1) O(117) W(6) 105(2) . . 7_555
O(117) W(1) O(108) W(4) -108(2) . . .
O(112) W(1) O(117) W(6) -153(2) . . 7_555
O(103) W(2) O(105) W(5) 4(2) . . .
O(105) W(2) O(103) W(5) -2.2(13) . . .
O(105) W(2) O(103) W(6) -103.7(19) . . .
O(105) W(2) O(103) Si(1) 124(2) . . .
O(103) W(2) O(107) W(1) -52(2) . . .
O(107) W(2) O(103) W(5) -81.9(15) . . .
O(107) W(2) O(103) W(6) 176.6(15) . . .
O(107) W(2) O(103) Si(1) 44(2) . . .
O(103) W(2) O(109) W(4) 56(3) . . .
O(109) W(2) O(103) W(5) -174.6(15) . . .
O(109) W(2) O(103) W(6) 83.9(16) . . .
O(109) W(2) O(103) Si(1) -49(2) . . .
O(103) W(2) O(110) W(6) 1.5(18) . . .
O(110) W(2) O(103) W(5) 100.5(19) . . .
O(110) W(2) O(103) W(6) -0.9(11) . . .
O(110) W(2) O(103) Si(1) -134(2) . . .
O(103) W(2) O(119) Ag(1) 153(3) . . .
O(119) W(2) O(103) W(5) 57(3) . . .
O(119) W(2) O(103) W(6) -44(3) . . .
O(119) W(2) O(103) Si(1) -177(2) . . .
O(105) W(2) O(107) W(1) -112(2) . . .
O(107) W(2) O(105) W(5) 104(3) . . .
O(105) W(2) O(109) W(4) 42(5) . . .
O(109) W(2) O(105) W(5) 21(5) . . .
O(105) W(2) O(110) W(6) 60(2) . . .
O(110) W(2) O(105) W(5) -55(3) . . .
O(105) W(2) O(119) Ag(1) -156(3) . . .
O(119) W(2) O(105) W(5) -151(3) . . .
O(107) W(2) O(109) W(4) -39(3) . . .
O(109) W(2) O(107) W(1) 42(2) . . .
O(107) W(2) O(110) W(6) -5(5) . . .
O(110) W(2) O(107) W(1) -46(5) . . .
O(107) W(2) O(119) Ag(1) -70(4) . . .
O(119) W(2) O(107) W(1) 147(2) . . .
O(109) W(2) O(110) W(6) -94(2) . . .
O(110) W(2) O(109) W(4) 118(3) . . .
O(109) W(2) O(119) Ag(1) 27(4) . . .
O(119) W(2) O(109) W(4) -146(2) . . .
O(110) W(2) O(119) Ag(1) 116(4) . . .
O(119) W(2) O(110) W(6) 162(2) . . .
O(100) W(3) O(101) W(5) 130(3) . . .
O(100) W(3) O(101) Si(1) -2(2) . . .
O(100) W(3) O(101) W(4) -135(3) . . 7_555
O(101) W(3) O(100) W(1) -135(3) . . .
O(101) W(3) O(100) Si(1) 3(3) . . .
O(100) W(3) O(104) W(1) 8(2) . . .
O(104) W(3) O(100) W(1) -3.5(13) . . .
O(104) W(3) O(100) Si(1) 135(4) . . .
O(104) W(3) O(100) O(101) 132(3) . . .
O(100) W(3) O(106) W(5) -45(2) . . .
O(106) W(3) O(100) W(1) -89.6(17) . . .
O(106) W(3) O(100) Si(1) 49(3) . . .
O(106) W(3) O(100) O(101) 46(2) . . .
O(113) W(3) O(100) W(1) 48(4) . . .
O(113) W(3) O(100) Si(1) -174(2) . . .
O(113) W(3) O(100) O(101) -177(3) . . .
O(100) W(3) O(114) W(4) 39(3) . . 7_555
O(114) W(3) O(100) W(1) -177.7(17) . . .
O(114) W(3) O(100) Si(1) -40(3) . . .
O(114) W(3) O(100) O(101) -42(2) . . .
O(100) W(3) O(116) W(6) -5(2) . . 7_555
O(116) W(3) O(100) W(1) 95.3(19) . . .
O(116) W(3) O(100) Si(1) -127(3) . . .
O(116) W(3) O(100) O(101) -129(3) . . .
O(101) W(3) O(104) W(1) 38(3) . . .
O(104) W(3) O(101) W(5) 89.7(18) . . .
O(104) W(3) O(101) Si(1) -43(4) . . .
O(104) W(3) O(101) O(100) -41(2) . . .
O(104) W(3) O(101) W(4) -175.7(19) . . 7_555
O(101) W(3) O(106) W(5) -11(2) . . .
O(106) W(3) O(101) W(5) 5.1(12) . . .
O(106) W(3) O(101) Si(1) -128(4) . . .
O(106) W(3) O(101) O(100) -125(3) . . .
O(106) W(3) O(101) W(4) 100(2) . . 7_555
O(113) W(3) O(101) W(5) -54(6) . . .
O(113) W(3) O(101) Si(1) 173(3) . . .
O(113) W(3) O(101) O(100) 175(5) . . .
O(113) W(3) O(101) W(4) 40(7) . . 7_555
O(101) W(3) O(114) W(4) 7(3) . . 7_555
O(114) W(3) O(101) W(5) -98(2) . . .
O(114) W(3) O(101) Si(1) 129(4) . . .
O(114) W(3) O(101) O(100) 131(3) . . .
O(114) W(3) O(101) W(4) -3.8(15) . . 7_555
O(101) W(3) O(116) W(6) -38(2) . . 7_555
O(116) W(3) O(101) W(5) 175.8(16) . . .
O(116) W(3) O(101) Si(1) 43(4) . . .
O(116) W(3) O(101) O(100) 45(2) . . .
O(116) W(3) O(101) W(4) -89.6(19) . . 7_555
O(104) W(3) O(106) W(5) -106(2) . . .
O(106) W(3) O(104) W(1) 100(3) . . .
O(113) W(3) O(104) W(1) -153(2) . . .
O(104) W(3) O(114) W(4) 27(5) . . 7_555
O(114) W(3) O(104) W(1) 21(5) . . .
O(104) W(3) O(116) W(6) 55(2) . . 7_555
O(116) W(3) O(104) W(1) -58(2) . . .
O(113) W(3) O(106) W(5) 152(2) . . .
O(106) W(3) O(114) W(4) -51(3) . . 7_555
O(114) W(3) O(106) W(5) 49(2) . . .
O(106) W(3) O(116) W(6) -17(4) . . 7_555
O(116) W(3) O(106) W(5) -34(4) . . .
O(113) W(3) O(114) W(4) -159(2) . . 7_555
O(113) W(3) O(116) W(6) 156(2) . . 7_555
O(114) W(3) O(116) W(6) -100(2) . . 7_555
O(116) W(3) O(114) W(4) 105(3) . . 7_555
O(101) W(4) O(102) W(1) -139(3) 7_555 . .
O(101) W(4) O(102) Si(1) 0(2) 7_555 . .
O(102) W(4) O(101) W(3) -135(3) . 7_555 7_555
O(102) W(4) O(101) W(5) 129(3) . 7_555 7_555
O(102) W(4) O(101) O(100) -69(5) . 7_555 7_555
O(102) W(4) O(101) Si(1) -0(2) . 7_555 .
O(101) W(4) O(108) W(1) 44(2) 7_555 . .
O(108) W(4) O(101) W(3) -179.5(16) . 7_555 7_555
O(108) W(4) O(101) W(5) 85(2) . 7_555 7_555
O(108) W(4) O(101) O(100) -113(5) . 7_555 7_555
O(108) W(4) O(101) Si(1) -44(3) . 7_555 .
O(101) W(4) O(109) W(2) -55(3) 7_555 . .
O(109) W(4) O(101) W(3) -85(2) . 7_555 7_555
O(109) W(4) O(101) W(5) 179.8(16) . 7_555 7_555
O(109) W(4) O(101) O(100) -18(5) . 7_555 7_555
O(109) W(4) O(101) Si(1) 51(3) . 7_555 .
O(101) W(4) O(114) W(3) 7(3) 7_555 7_555 7_555
O(114) W(4) O(101) W(3) -3.9(15) 7_555 7_555 7_555
O(114) W(4) O(101) W(5) -100(2) 7_555 7_555 7_555
O(114) W(4) O(101) O(100) 63(4) 7_555 7_555 7_555
O(114) W(4) O(101) Si(1) 131(4) 7_555 7_555 .
O(101) W(4) O(115) W(5) -12(2) 7_555 7_555 7_555
O(115) W(4) O(101) W(3) 102(2) 7_555 7_555 7_555
O(115) W(4) O(101) W(5) 6.1(15) 7_555 7_555 7_555
O(115) W(4) O(101) O(100) 169(5) 7_555 7_555 7_555
O(115) W(4) O(101) Si(1) -123(4) 7_555 7_555 .
O(101) W(4) O(118) Ag(2) 165(3) 7_555 . .
O(118) W(4) O(101) W(3) 42(5) . 7_555 7_555
O(118) W(4) O(101) W(5) -54(5) . 7_555 7_555
O(118) W(4) O(101) O(100) 109(5) . 7_555 7_555
O(118) W(4) O(101) Si(1) 177(2) . 7_555 .
O(102) W(4) O(108) W(1) 12(2) . . .
O(108) W(4) O(102) W(1) -7.3(13) . . .
O(108) W(4) O(102) Si(1) 132(3) . . .
O(102) W(4) O(109) W(2) -18(2) . . .
O(109) W(4) O(102) W(1) 99.7(17) . . .
O(109) W(4) O(102) Si(1) -121(3) . . .
O(102) W(4) O(114) W(3) 39(3) . 7_555 7_555
O(114) W(4) O(102) W(1) 179.8(11) 7_555 . .
O(114) W(4) O(102) Si(1) -41(3) 7_555 . .
O(102) W(4) O(115) W(5) -48(2) . 7_555 7_555
O(115) W(4) O(102) W(1) -90.6(15) 7_555 . .
O(115) W(4) O(102) Si(1) 49(3) 7_555 . .
O(102) W(4) O(118) Ag(2) -20(5) . . .
O(118) W(4) O(102) W(1) 44(5) . . .
O(118) W(4) O(102) Si(1) -177(3) . . .
O(108) W(4) O(109) W(2) 44(3) . . .
O(109) W(4) O(108) W(1) -48(2) . . .
O(108) W(4) O(114) W(3) 20(6) . 7_555 7_555
O(114) W(4) O(108) W(1) 33(6) 7_555 . .
O(108) W(4) O(115) W(5) -115(3) . 7_555 7_555
O(115) W(4) O(108) W(1) 106(2) 7_555 . .
O(108) W(4) O(118) Ag(2) 27(2) . . .
O(118) W(4) O(108) W(1) -153(2) . . .
O(109) W(4) O(114) W(3) 103(3) . 7_555 7_555
O(114) W(4) O(109) W(2) -115(3) 7_555 . .
O(109) W(4) O(115) W(5) -26(5) . 7_555 7_555
O(115) W(4) O(109) W(2) -42(5) 7_555 . .
O(109) W(4) O(118) Ag(2) -70(2) . . .
O(118) W(4) O(109) W(2) 146(2) . . .
O(114) W(4) O(115) W(5) 46(2) 7_555 7_555 7_555
O(115) W(4) O(114) W(3) -52(3) 7_555 7_555 7_555
O(114) W(4) O(118) Ag(2) -155(2) 7_555 . .
O(118) W(4) O(114) W(3) -155(3) . 7_555 7_555
O(115) W(4) O(118) Ag(2) 113(2) 7_555 . .
O(118) W(4) O(115) W(5) 146(2) . 7_555 7_555
O(101) W(5) O(103) W(2) 125(2) . . .
O(101) W(5) O(103) W(6) -135(2) . . .
O(101) W(5) O(103) Si(1) 2(2) . . .
O(103) W(5) O(101) W(3) -138(3) . . .
O(103) W(5) O(101) Si(1) -2(2) . . .
O(103) W(5) O(101) O(100) -70(4) . . .
O(103) W(5) O(101) W(4) 126(2) . . 7_555
O(101) W(5) O(105) W(2) -44(3) . . .
O(105) W(5) O(101) W(3) -89.8(19) . . .
O(105) W(5) O(101) Si(1) 45(3) . . .
O(105) W(5) O(101) O(100) -22(4) . . .
O(105) W(5) O(101) W(4) 173.9(18) . . 7_555
O(101) W(5) O(106) W(3) 11(2) . . .
O(106) W(5) O(101) W(3) -5.6(13) . . .
O(106) W(5) O(101) Si(1) 129(4) . . .
O(106) W(5) O(101) O(100) 62(4) . . .
O(106) W(5) O(101) W(4) -102(2) . . 7_555
O(101) W(5) O(111) W(6) 35(3) . . .
O(111) W(5) O(101) W(3) -175.6(17) . . .
O(111) W(5) O(101) Si(1) -41(3) . . .
O(111) W(5) O(101) O(100) -108(4) . . .
O(111) W(5) O(101) W(4) 88.0(18) . . 7_555
O(101) W(5) O(115) W(4) -12(2) . . 7_555
O(115) W(5) O(101) W(3) 102(2) . . .
O(115) W(5) O(101) Si(1) -123(4) . . .
O(115) W(5) O(101) O(100) 170(5) . . .
O(115) W(5) O(101) W(4) 6.0(14) . . 7_555
O(101) W(5) O(121) Ag(2) -11(12) . . 5_445
O(121) W(5) O(101) W(3) 41(5) . . .
O(121) W(5) O(101) Si(1) 177(2) . . .
O(121) W(5) O(101) O(100) 109(5) . . .
O(121) W(5) O(101) W(4) -55(5) . . 7_555
O(103) W(5) O(105) W(2) -5(2) . . .
O(105) W(5) O(103) W(2) 2.2(13) . . .
O(105) W(5) O(103) W(6) 101.9(18) . . .
O(105) W(5) O(103) Si(1) -121(2) . . .
O(103) W(5) O(106) W(3) 45(2) . . .
O(106) W(5) O(103) W(2) 83.8(15) . . .
O(106) W(5) O(103) W(6) -176.4(14) . . .
O(106) W(5) O(103) Si(1) -39(2) . . .
O(103) W(5) O(111) W(6) 2(2) . . .
O(111) W(5) O(103) W(2) -100.8(17) . . .
O(111) W(5) O(103) W(6) -1.0(13) . . .
O(111) W(5) O(103) Si(1) 136(2) . . .
O(103) W(5) O(115) W(4) -52(3) . . 7_555
O(115) W(5) O(103) W(2) 175.5(15) . . .
O(115) W(5) O(103) W(6) -84.7(16) . . .
O(115) W(5) O(103) Si(1) 53(2) . . .
O(103) W(5) O(121) Ag(2) 167(14) . . 5_445
O(121) W(5) O(103) W(2) -54(4) . . .
O(121) W(5) O(103) W(6) 46(4) . . .
O(121) W(5) O(103) Si(1) -177(2) . . .
O(105) W(5) O(106) W(3) 106(2) . . .
O(106) W(5) O(105) W(2) -105(3) . . .
O(105) W(5) O(111) W(6) -58(2) . . .
O(111) W(5) O(105) W(2) 52(3) . . .
O(105) W(5) O(115) W(4) -39(5) . . 7_555
O(115) W(5) O(105) W(2) -19(5) . . .
O(105) W(5) O(121) Ag(2) 119(16) . . 5_445
O(121) W(5) O(105) W(2) 155(3) . . .
O(106) W(5) O(111) W(6) 13(5) . . .
O(111) W(5) O(106) W(3) 35(5) . . .
O(106) W(5) O(115) W(4) 45(3) . . 7_555
O(115) W(5) O(106) W(3) -47(2) . . .
O(106) W(5) O(121) Ag(2) 30(16) . . 5_445
O(121) W(5) O(106) W(3) -151(2) . . .
O(111) W(5) O(115) W(4) -111(3) . . 7_555
O(115) W(5) O(111) W(6) 97(3) . . .
O(111) W(5) O(121) Ag(2) -153(16) . . 5_445
O(121) W(5) O(111) W(6) -160(2) . . .
O(115) W(5) O(121) Ag(2) -64(16) . . 5_445
O(121) W(5) O(115) W(4) 146(2) . . 7_555
O(103) W(6) O(110) W(2) -1.6(19) . . .
O(110) W(6) O(103) W(2) 0.8(10) . . .
O(110) W(6) O(103) W(5) -96.5(17) . . .
O(110) W(6) O(103) Si(1) 128(2) . . .
O(103) W(6) O(111) W(5) -2(2) . . .
O(111) W(6) O(103) W(2) 98.3(18) . . .
O(111) W(6) O(103) W(5) 1.0(12) . . .
O(111) W(6) O(103) Si(1) -134(2) . . .
O(103) W(6) O(116) W(3) -39(2) . 7_555 7_555
O(116) W(6) O(103) W(2) -86.5(14) 7_555 . .
O(116) W(6) O(103) W(5) 176.2(12) 7_555 . .
O(116) W(6) O(103) Si(1) 41(2) 7_555 . .
O(103) W(6) O(117) W(1) 42(2) . 7_555 7_555
O(117) W(6) O(103) W(2) -175.5(14) 7_555 . .
O(117) W(6) O(103) W(5) 87.2(15) 7_555 . .
O(117) W(6) O(103) Si(1) -48(2) 7_555 . .
O(120) W(6) O(103) W(2) 50(4) . . .
O(120) W(6) O(103) W(5) -48(4) . . .
O(120) W(6) O(103) Si(1) 177(2) . . .
O(110) W(6) O(111) W(5) 61(2) . . .
O(111) W(6) O(110) W(2) -62(2) . . .
O(110) W(6) O(116) W(3) -101(2) . 7_555 7_555
O(116) W(6) O(110) W(2) 96(2) 7_555 . .
O(110) W(6) O(117) W(1) 33(5) . 7_555 7_555
O(117) W(6) O(110) W(2) 9(6) 7_555 . .
O(120) W(6) O(110) W(2) -165(2) . . .
O(111) W(6) O(116) W(3) -28(4) . 7_555 7_555
O(116) W(6) O(111) W(5) -14(5) 7_555 . .
O(111) W(6) O(117) W(1) 103(2) . 7_555 7_555
O(117) W(6) O(111) W(5) -100(2) 7_555 . .
O(120) W(6) O(111) W(5) 162(2) . . .
O(116) W(6) O(117) W(1) -54(2) 7_555 7_555 7_555
O(117) W(6) O(116) W(3) 59(2) 7_555 7_555 7_555
O(120) W(6) O(116) W(3) 156(2) . 7_555 7_555
O(120) W(6) O(117) W(1) -153(2) . 7_555 7_555
O(118) Ag(2) O(121) W(5) 86(16) . 5_555 5_555
O(121) Ag(2) O(118) W(4) -142(2) 5_555 . .
O(201) Cr(1) O(200) Cr(2) -60(103) . . .
O(201) Cr(1) O(200) Cr(3) 121(103) . . .
O(200) Cr(1) O(204) C(212) -33(4) . . .
O(204) Cr(1) O(200) Cr(2) -133.4(17) . . .
O(204) Cr(1) O(200) Cr(3) 47.4(17) . . .
O(200) Cr(1) O(206) C(215) 16(3) . . .
O(206) Cr(1) O(200) Cr(2) 135.3(16) . . .
O(206) Cr(1) O(200) Cr(3) -43.9(17) . . .
O(200) Cr(1) O(213) C(203) 12(4) . . .
O(213) Cr(1) O(200) Cr(2) -44.5(17) . . .
O(213) Cr(1) O(200) Cr(3) 136.3(15) . . .
O(200) Cr(1) O(214) C(200) -17(4) . . .
O(214) Cr(1) O(200) Cr(2) 47.7(17) . . .
O(214) Cr(1) O(200) Cr(3) -131.4(16) . . .
O(201) Cr(1) O(204) C(212) 148(4) . . .
O(201) Cr(1) O(206) C(215) -164(3) . . .
O(201) Cr(1) O(213) C(203) -169(4) . . .
O(201) Cr(1) O(214) C(200) 162(4) . . .
O(204) Cr(1) O(206) C(215) -80(3) . . .
O(206) Cr(1) O(204) C(212) 66(4) . . .
O(204) Cr(1) O(213) C(203) 108(4) . . .
O(213) Cr(1) O(204) C(212) -128(4) . . .
O(204) Cr(1) O(214) C(200) 170(7) . . .
O(214) Cr(1) O(204) C(212) 140(7) . . .
O(206) Cr(1) O(213) C(203) -168(4) . . .
O(213) Cr(1) O(206) C(215) -165(5) . . .
O(206) Cr(1) O(214) C(200) -116(4) . . .
O(214) Cr(1) O(206) C(215) 109(3) . . .
O(213) Cr(1) O(214) C(200) 78(4) . . .
O(214) Cr(1) O(213) C(203) -82(4) . . .
O(202) Cr(2) O(200) Cr(1) 51(56) . . .
O(202) Cr(2) O(200) Cr(3) -130(54) . . .
O(200) Cr(2) O(209) C(206) 21(4) . . .
O(209) Cr(2) O(200) Cr(1) 134.8(16) . . .
O(209) Cr(2) O(200) Cr(3) -46.1(18) . . .
O(200) Cr(2) O(211) C(209) -25(4) . . .
O(211) Cr(2) O(200) Cr(1) -134.1(17) . . .
O(211) Cr(2) O(200) Cr(3) 45.0(18) . . .
O(200) Cr(2) O(212) C(203) -5(4) . . .
O(212) Cr(2) O(200) Cr(1) 42.4(17) . . .
O(212) Cr(2) O(200) Cr(3) -138.5(16) . . .
O(200) Cr(2) O(215) C(200) 13(4) . . .
O(215) Cr(2) O(200) Cr(1) -45.7(17) . . .
O(215) Cr(2) O(200) Cr(3) 133.5(16) . . .
O(202) Cr(2) O(209) C(206) -161(4) . . .
O(202) Cr(2) O(211) C(209) 155(4) . . .
O(202) Cr(2) O(212) C(203) 175(4) . . .
O(202) Cr(2) O(215) C(200) -166(4) . . .
O(209) Cr(2) O(211) C(209) 71(4) . . .
O(211) Cr(2) O(209) C(206) -75(4) . . .
O(209) Cr(2) O(212) C(203) -102(4) . . .
O(212) Cr(2) O(209) C(206) 116(4) . . .
O(209) Cr(2) O(215) C(200) -170(7) . . .
O(215) Cr(2) O(209) C(206) -156(7) . . .
O(211) Cr(2) O(212) C(203) 157(6) . . .
O(212) Cr(2) O(211) C(209) 174(6) . . .
O(211) Cr(2) O(215) C(200) 108(4) . . .
O(215) Cr(2) O(211) C(209) -117(4) . . .
O(212) Cr(2) O(215) C(200) -82(4) . . .
O(215) Cr(2) O(212) C(203) 87(4) . . .
O(203) Cr(3) O(200) Cr(1) 129(75) . . .
O(203) Cr(3) O(200) Cr(2) -50(75) . . .
O(200) Cr(3) O(205) C(212) 31(4) . . .
O(205) Cr(3) O(200) Cr(1) -46.9(18) . . .
O(205) Cr(3) O(200) Cr(2) 134.0(17) . . .
O(200) Cr(3) O(207) C(215) -12(4) . . .
O(207) Cr(3) O(200) Cr(1) 42.2(17) . . .
O(207) Cr(3) O(200) Cr(2) -137.0(16) . . .
O(200) Cr(3) O(208) C(206) -11(4) . . .
O(208) Cr(3) O(200) Cr(1) -137.9(17) . . .
O(208) Cr(3) O(200) Cr(2) 42.9(19) . . .
O(200) Cr(3) O(210) C(209) 18(4) . . .
O(210) Cr(3) O(200) Cr(1) 135.4(16) . . .
O(210) Cr(3) O(200) Cr(2) -43.7(18) . . .
O(203) Cr(3) O(205) C(212) -148(4) . . .
O(203) Cr(3) O(207) C(215) 168(4) . . .
O(203) Cr(3) O(208) C(206) 169(4) . . .
O(203) Cr(3) O(210) C(209) -162(4) . . .
O(205) Cr(3) O(207) C(215) 83(4) . . .
O(207) Cr(3) O(205) C(212) -64(3) . . .
O(205) Cr(3) O(208) C(206) -106(4) . . .
O(208) Cr(3) O(205) C(212) 127(3) . . .
O(205) Cr(3) O(210) C(209) -151(6) . . .
O(210) Cr(3) O(205) C(212) -159(6) . . .
O(207) Cr(3) O(208) C(206) 169(6) . . .
O(208) Cr(3) O(207) C(215) 168(7) . . .
O(207) Cr(3) O(210) C(209) 114(4) . . .
O(210) Cr(3) O(207) C(215) -110(4) . . .
O(208) Cr(3) O(210) C(209) -77(4) . . .
O(210) Cr(3) O(208) C(206) 86(4) . . .
O(100) Si(1) O(101) W(3) 3(3) . . .
O(100) Si(1) O(101) W(5) -119(4) . . .
O(100) Si(1) O(101) W(4) 125(4) . . 7_555
O(101) Si(1) O(100) W(1) 124(4) . . .
O(101) Si(1) O(100) W(3) -3(3) . . .
O(100) Si(1) O(101) W(3) 177(3) . 7_555 7_555
O(100) Si(1) O(101) W(5) -61(4) . 7_555 7_555
O(100) Si(1) O(101) W(4) 55(4) . 7_555 .
O(101) Si(1) O(100) W(1) -56(4) 7_555 . .
O(101) Si(1) O(100) W(3) 177(3) 7_555 . .
O(100) Si(1) O(102) W(1) 2(2) . . .
O(100) Si(1) O(102) W(4) -127(3) . . .
O(102) Si(1) O(100) W(1) -2(2) . . .
O(102) Si(1) O(100) W(3) -129(3) . . .
O(102) Si(1) O(100) O(101) -126(3) . . .
O(100) Si(1) O(102) W(1) 178(2) . 7_555 7_555
O(100) Si(1) O(102) W(4) -53(3) . 7_555 7_555
O(102) Si(1) O(100) W(1) 178(2) 7_555 . .
O(102) Si(1) O(100) W(3) 51(3) 7_555 . .
O(102) Si(1) O(100) O(101) 54(3) 7_555 . .
O(100) Si(1) O(103) W(2) -59(2) . . .
O(100) Si(1) O(103) W(5) 53(3) . . .
O(100) Si(1) O(103) W(6) -179(2) . . .
O(103) Si(1) O(100) W(1) 65(3) . . .
O(103) Si(1) O(100) W(3) -62(3) . . .
O(103) Si(1) O(100) O(101) -59(3) . . .
O(100) Si(1) O(103) W(2) -121(2) . 7_555 7_555
O(100) Si(1) O(103) W(5) 127(3) . 7_555 7_555
O(100) Si(1) O(103) W(6) -1(2) . 7_555 7_555
O(103) Si(1) O(100) W(1) -115(3) 7_555 . .
O(103) Si(1) O(100) W(3) 118(3) 7_555 . .
O(103) Si(1) O(100) O(101) 121(3) 7_555 . .
O(100) Si(1) O(101) W(3) -177(3) 7_555 . .
O(100) Si(1) O(101) W(5) 61(4) 7_555 . .
O(100) Si(1) O(101) W(4) -55(4) 7_555 . 7_555
O(101) Si(1) O(100) W(1) 56(4) . 7_555 7_555
O(101) Si(1) O(100) W(3) -177(3) . 7_555 7_555
O(100) Si(1) O(101) W(3) -3(3) 7_555 7_555 7_555
O(100) Si(1) O(101) W(5) 119(4) 7_555 7_555 7_555
O(100) Si(1) O(101) W(4) -125(4) 7_555 7_555 .
O(101) Si(1) O(100) W(1) -124(4) 7_555 7_555 7_555
O(101) Si(1) O(100) W(3) 3(3) 7_555 7_555 7_555
O(100) Si(1) O(102) W(1) -178(2) 7_555 . .
O(100) Si(1) O(102) W(4) 53(3) 7_555 . .
O(102) Si(1) O(100) W(1) -178(2) . 7_555 7_555
O(102) Si(1) O(100) W(3) -51(4) . 7_555 7_555
O(102) Si(1) O(100) O(101) -54(3) . 7_555 7_555
O(100) Si(1) O(102) W(1) -1.7(19) 7_555 7_555 7_555
O(100) Si(1) O(102) W(4) 127(3) 7_555 7_555 7_555
O(102) Si(1) O(100) W(1) 1.7(19) 7_555 7_555 7_555
O(102) Si(1) O(100) W(3) 129(4) 7_555 7_555 7_555
O(102) Si(1) O(100) O(101) 126(3) 7_555 7_555 7_555
O(100) Si(1) O(103) W(2) 121(2) 7_555 . .
O(100) Si(1) O(103) W(5) -127(3) 7_555 . .
O(100) Si(1) O(103) W(6) 0.7(10) 7_555 . .
O(103) Si(1) O(100) W(1) 115(3) . 7_555 7_555
O(103) Si(1) O(100) W(3) -118(3) . 7_555 7_555
O(103) Si(1) O(100) O(101) -121(3) . 7_555 7_555
O(100) Si(1) O(103) W(2) 59(2) 7_555 7_555 7_555
O(100) Si(1) O(103) W(5) -53(3) 7_555 7_555 7_555
O(100) Si(1) O(103) W(6) 179.3(17) 7_555 7_555 7_555
O(103) Si(1) O(100) W(1) -65(3) 7_555 7_555 7_555
O(103) Si(1) O(100) W(3) 62(3) 7_555 7_555 7_555
O(103) Si(1) O(100) O(101) 59(3) 7_555 7_555 7_555
O(101) Si(1) O(102) W(1) -52(3) . . .
O(101) Si(1) O(102) W(4) 180(2) . . .
O(102) Si(1) O(101) W(3) 58(4) . . .
O(102) Si(1) O(101) W(5) -64(3) . . .
O(102) Si(1) O(101) O(100) 55(3) . . .
O(102) Si(1) O(101) W(4) 180(2) . . 7_555
O(101) Si(1) O(102) W(1) -128(3) . 7_555 7_555
O(101) Si(1) O(102) W(4) 0(2) . 7_555 7_555
O(102) Si(1) O(101) W(3) -122(4) 7_555 . .
O(102) Si(1) O(101) W(5) 116(3) 7_555 . .
O(102) Si(1) O(101) O(100) -125(3) 7_555 . .
O(102) Si(1) O(101) W(4) -0(2) 7_555 . 7_555
O(101) Si(1) O(103) W(2) -115(3) . . .
O(101) Si(1) O(103) W(5) -3(2) . . .
O(101) Si(1) O(103) W(6) 125(3) . . .
O(103) Si(1) O(101) W(3) 124(4) . . .
O(103) Si(1) O(101) W(5) 3(2) . . .
O(103) Si(1) O(101) O(100) 122(3) . . .
O(103) Si(1) O(101) W(4) -113(3) . . 7_555
O(101) Si(1) O(103) W(2) -65(3) . 7_555 7_555
O(101) Si(1) O(103) W(5) -177(2) . 7_555 7_555
O(101) Si(1) O(103) W(6) 55(3) . 7_555 7_555
O(103) Si(1) O(101) W(3) -56(4) 7_555 . .
O(103) Si(1) O(101) W(5) -177(2) 7_555 . .
O(103) Si(1) O(101) O(100) -58(3) 7_555 . .
O(103) Si(1) O(101) W(4) 67(3) 7_555 . 7_555
O(101) Si(1) O(102) W(1) 128(3) 7_555 . .
O(101) Si(1) O(102) W(4) -0(3) 7_555 . .
O(102) Si(1) O(101) W(3) 122(4) . 7_555 7_555
O(102) Si(1) O(101) W(5) -116(4) . 7_555 7_555
O(102) Si(1) O(101) O(100) 125(3) . 7_555 7_555
O(102) Si(1) O(101) W(4) 0(2) . 7_555 .
O(101) Si(1) O(102) W(1) 52(3) 7_555 7_555 7_555
O(101) Si(1) O(102) W(4) -180(2) 7_555 7_555 7_555
O(102) Si(1) O(101) W(3) -58(4) 7_555 7_555 7_555
O(102) Si(1) O(101) W(5) 64(4) 7_555 7_555 7_555
O(102) Si(1) O(101) O(100) -55(3) 7_555 7_555 7_555
O(102) Si(1) O(101) W(4) -180(2) 7_555 7_555 .
O(101) Si(1) O(103) W(2) 65(3) 7_555 . .
O(101) Si(1) O(103) W(5) 177(2) 7_555 . .
O(101) Si(1) O(103) W(6) -55(3) 7_555 . .
O(103) Si(1) O(101) W(3) 56(3) . 7_555 7_555
O(103) Si(1) O(101) W(5) 177(2) . 7_555 7_555
O(103) Si(1) O(101) O(100) 58(3) . 7_555 7_555
O(103) Si(1) O(101) W(4) -67(3) . 7_555 .
O(101) Si(1) O(103) W(2) 115(3) 7_555 7_555 7_555
O(101) Si(1) O(103) W(5) 3(2) 7_555 7_555 7_555
O(101) Si(1) O(103) W(6) -125(3) 7_555 7_555 7_555
O(103) Si(1) O(101) W(3) -124(3) 7_555 7_555 7_555
O(103) Si(1) O(101) W(5) -3(2) 7_555 7_555 7_555
O(103) Si(1) O(101) O(100) -122(3) 7_555 7_555 7_555
O(103) Si(1) O(101) W(4) 113(3) 7_555 7_555 .
O(102) Si(1) O(103) W(2) 3(2) . . .
O(102) Si(1) O(103) W(5) 116(2) . . .
O(102) Si(1) O(103) W(6) -117(2) . . .
O(103) Si(1) O(102) W(1) -115(2) . . .
O(103) Si(1) O(102) W(4) 116(3) . . .
O(102) Si(1) O(103) W(2) 177(2) . 7_555 7_555
O(102) Si(1) O(103) W(5) 64(2) . 7_555 7_555
O(102) Si(1) O(103) W(6) -63(2) . 7_555 7_555
O(103) Si(1) O(102) W(1) 65(2) 7_555 . .
O(103) Si(1) O(102) W(4) -64(3) 7_555 . .
O(102) Si(1) O(103) W(2) -177(2) 7_555 . .
O(102) Si(1) O(103) W(5) -64(2) 7_555 . .
O(102) Si(1) O(103) W(6) 63(2) 7_555 . .
O(103) Si(1) O(102) W(1) -65(2) . 7_555 7_555
O(103) Si(1) O(102) W(4) 64(3) . 7_555 7_555
O(102) Si(1) O(103) W(2) -3(2) 7_555 7_555 7_555
O(102) Si(1) O(103) W(5) -116(2) 7_555 7_555 7_555
O(102) Si(1) O(103) W(6) 117(2) 7_555 7_555 7_555
O(103) Si(1) O(102) W(1) 115(2) 7_555 7_555 7_555
O(103) Si(1) O(102) W(4) -116(3) 7_555 7_555 7_555
W(1) O(100) O(101) W(3) 74(4) . . .
W(1) O(100) O(101) W(5) -5(7) . . .
W(1) O(100) O(101) Si(1) -108(4) . . .
W(1) O(100) O(101) W(4) 152(3) . . 7_555
W(3) O(100) O(101) W(5) -79(4) . . .
W(3) O(100) O(101) Si(1) 178(2) . . .
W(3) O(100) O(101) W(4) 78(4) . . 7_555
Si(1) O(100) O(101) W(3) -178(2) . . .
Si(1) O(100) O(101) W(5) 103(4) . . .
Si(1) O(100) O(101) W(4) -100(5) . . 7_555
Cr(1) O(204) C(212) O(205) 21(7) . . .
Cr(1) O(204) C(212) C(213) 172(3) . . .
Cr(3) O(205) C(212) O(204) -19(7) . . .
Cr(3) O(205) C(212) C(213) -173(3) . . .
Cr(1) O(206) C(215) O(207) 14(7) . . .
Cr(1) O(206) C(215) C(216) -179(2) . . .
Cr(3) O(207) C(215) O(206) -17(8) . . .
Cr(3) O(207) C(215) C(216) 178(3) . . .
Cr(3) O(208) C(206) O(209) -14(7) . . .
Cr(3) O(208) C(206) C(207) -179(3) . . .
Cr(2) O(209) C(206) O(208) 8(7) . . .
Cr(2) O(209) C(206) C(207) 171(3) . . .
Cr(3) O(210) C(209) O(211) 1(6) . . .
Cr(3) O(210) C(209) C(210) -178(2) . . .
Cr(2) O(211) C(209) O(210) 2(6) . . .
Cr(2) O(211) C(209) C(210) -179(3) . . .
Cr(2) O(212) C(203) O(213) -27(7) . . .
Cr(2) O(212) C(203) C(204) 175(2) . . .
Cr(1) O(213) C(203) O(212) 23(7) . . .
Cr(1) O(213) C(203) C(204) -178(2) . . .
Cr(1) O(214) C(200) O(215) -12(6) . . .
Cr(1) O(214) C(200) C(201) 169(3) . . .
Cr(2) O(215) C(200) O(214) 15(6) . . .
Cr(2) O(215) C(200) C(201) -165(3) . . .
O(214) C(200) C(201) C(202) 166(4) . . .
O(215) C(200) C(201) C(202) -14(6) . . .
O(212) C(203) C(204) C(205) -43(6) . . .
O(213) C(203) C(204) C(205) 158(4) . . .
O(208) C(206) C(207) C(208) 170(5) . . .
O(209) C(206) C(207) C(208) 6(7) . . .
O(210) C(209) C(210) C(211) 150(4) . . .
O(211) C(209) C(210) C(211) -29(6) . . .
O(204) C(212) C(213) C(214) 145(4) . . .
O(205) C(212) C(213) C(214) -60(6) . . .
O(206) C(215) C(216) C(217) 33(7) . . .
O(207) C(215) C(216) C(217) -159(6) . . .
